data_7120830
loop_
_publ_author_name
'Veselska, Oleksandra'
'Podbevsek, Darjan'
'Ledoux, Gilles'
'Fateeva, Alexandra'
'Demessence, Aude'

_publ_section_title
;
 Intrinsic Triple-Emitting 2D Copper Thiolate Coordination Polymer as a
 Ratiometric Thermometer Working over 400 K Range
;
_journal_name_full 'Chem. Commun.'
_journal_paper_doi 10.1039/C7CC06815H
_journal_year 2017
_chemical_absolute_configuration ad
_chemical_formula_moiety 'C8 H7 Cu1 O2 S1'
_chemical_formula_sum 'C8 H7 Cu O2 S'
_chemical_formula_weight 230.75
_space_group_IT_number 7
_symmetry_cell_setting monoclinic
_symmetry_space_group_name_Hall 'P -2yac'
_symmetry_space_group_name_H-M 'P 1 n 1'
_atom_sites_solution_hydrogens difmap
_atom_sites_solution_primary direct
_audit_update_record
;
2017-08-24 deposited with the CCDC.
2017-10-25 downloaded from the CCDC.
;
_cell_angle_alpha 90
_cell_angle_beta 93.343(14)
_cell_angle_gamma 90
_cell_formula_units_Z 2
_cell_length_a 3.9655(5)
_cell_length_b 19.103(3)
_cell_length_c 5.2888(9)
_cell_measurement_reflns_used 796
_cell_measurement_temperature 293
_cell_measurement_theta_max 26
_cell_measurement_theta_min 4
_cell_volume 399.96(11)
_computing_cell_refinement 'CrysAlis, (Oxford Diffraction, 2002)'
_computing_data_collection 'Gemini, (Oxford Diffraction, 2006)'
_computing_data_reduction 'CrysAlis, (Oxford Diffraction, 2002)'
_computing_molecular_graphics 'CAMERON (Watkin et al., 1996)'
_computing_publication_material 'CRYSTALS (Betteridge et al., 2003)'
_computing_structure_refinement 'CRYSTALS (Betteridge et al., 2003)'
_computing_structure_solution 'SIR97 (Altomare et al., 1999)'
_diffrn_ambient_temperature 293
_diffrn_measured_fraction_theta_full 0.958
_diffrn_measured_fraction_theta_max 0.909
_diffrn_measurement_device Area
_diffrn_measurement_device_type 'Oxford Diffraction Gemini'
_diffrn_measurement_method \w/2\q
_diffrn_radiation_monochromator graphite
_diffrn_radiation_type 'Mo K\a'
_diffrn_radiation_wavelength 0.71073
_diffrn_reflns_av_R_equivalents 0.081
_diffrn_reflns_limit_h_max 5
_diffrn_reflns_limit_h_min -5
_diffrn_reflns_limit_k_max 21
_diffrn_reflns_limit_k_min -26
_diffrn_reflns_limit_l_max 4
_diffrn_reflns_limit_l_min -6
_diffrn_reflns_number 1770
_diffrn_reflns_theta_full 25.047
_diffrn_reflns_theta_max 29.467
_diffrn_reflns_theta_min 4.004
_diffrn_standards_number 0
_exptl_absorpt_coefficient_mu 2.937
_exptl_absorpt_correction_T_max 0.78
_exptl_absorpt_correction_T_min 0.60
_exptl_absorpt_correction_type numerical
_exptl_absorpt_process_details
; 
 Analytical Absorption (De Meulenaer & Tompa, 1965) 
;
_exptl_crystal_colour colorless
_exptl_crystal_density_diffrn 1.916
_exptl_crystal_density_method 'not measured'
_exptl_crystal_description plate
_exptl_crystal_F_000 232
_exptl_crystal_size_max 0.310
_exptl_crystal_size_mid 0.109
_exptl_crystal_size_min 0.086
_refine_diff_density_max 1.59
_refine_diff_density_min -1.08
_refine_ls_abs_structure_details 'Flack (1983), 601 Friedel-pairs'
_refine_ls_abs_structure_Flack 0.10(6)
_refine_ls_extinction_method None
_refine_ls_goodness_of_fit_ref 0.9488
_refine_ls_hydrogen_treatment constr
_refine_ls_matrix_type full
_refine_ls_number_parameters 110
_refine_ls_number_reflns 1151
_refine_ls_number_restraints 2
_refine_ls_R_factor_all 0.0898
_refine_ls_R_factor_gt 0.0562
_refine_ls_shift/su_max 0.0000230
_refine_ls_shift/su_mean 0.0000030
_refine_ls_structure_factor_coef Fsqd
_refine_ls_weighting_details
;
 Method, part 1, Chebychev polynomial, (Watkin, 1994, Prince, 1982) 
 [weight] = 1.0/[A~0~*T~0~(x)+A~1~*T~1~(x) ... +A~n-1~]*T~n-1~(x)] 
 where A~i~ are the Chebychev coefficients listed below and x= Fcalc/Fmax 
 Method = Robust Weighting (Prince, 1982) 
 W = [weight] * [1-(deltaF/6*sigmaF)^2^]^2^ 
 A~i~ are: 
 134. 151. 81.6 
;
_refine_ls_weighting_scheme calc
_refine_ls_wR_factor_all 0.2356
_refine_ls_wR_factor_gt 0.1306
_refine_ls_wR_factor_ref 0.1420
_reflns_limit_h_max 5
_reflns_limit_h_min -5
_reflns_limit_k_max 26
_reflns_limit_k_min 0
_reflns_limit_l_max 4
_reflns_limit_l_min -6
_reflns_number_gt 993
_reflns_number_total 1325
_reflns_threshold_expression I>2.0\s(I)
_oxford_diffrn_Wilson_B_factor 2.46
_oxford_diffrn_Wilson_scale 0.58
_oxford_refine_ls_r_factor_ref 0.0633
_oxford_refine_ls_scale 1.580(19)
_oxford_reflns_number_all 1323
_oxford_reflns_threshold_expression_ref I>1.0\s(I)
_cod_data_source_file c7cc06815h2.cif
_cod_data_source_block 1
_cod_original_sg_symbol_H-M 'P 1 n 1 '
_cod_original_formula_sum 'C8 H7 Cu1 O2 S1'
_cod_database_code 7120830

loop_
_symmetry_equiv_pos_as_xyz
x,y,z
x+1/2,-y,z+1/2

loop_
_atom_site_label
_atom_site_type_symbol
_atom_site_fract_x
_atom_site_fract_y
_atom_site_fract_z
_atom_site_U_iso_or_equiv
_atom_site_occupancy
_atom_site_adp_type
_atom_site_refinement_flags_posn
Cu1 Cu 0.8440(8) 0.02132(7) 0.3052(6) 0.0331 1.0000 Uani .
S2 S 0.3583(10) 0.05342(16) 0.4695(7) 0.0279 1.0000 Uani .
C3 C 0.385(3) 0.1423(7) 0.578(2) 0.0303 1.0000 Uani .
C4 C 0.238(3) 0.1946(8) 0.438(2) 0.0372 1.0000 Uani .
C5 C 0.255(3) 0.2633(7) 0.515(3) 0.0370 1.0000 Uani .
C6 C 0.433(3) 0.2814(8) 0.741(2) 0.0361 1.0000 Uani .
C7 C 0.583(4) 0.2275(8) 0.883(3) 0.0366 1.0000 Uani .
C8 C 0.566(4) 0.1579(7) 0.809(2) 0.0387 1.0000 Uani .
C9 C 0.457(3) 0.3553(7) 0.814(3) 0.0398 1.0000 Uani .
O10 O 0.341(3) 0.4027(6) 0.699(2) 0.0573 1.0000 Uani .
O11 O 0.656(3) 0.3635(6) 1.034(2) 0.0532 1.0000 Uani .
C12 C 0.701(4) 0.4336(8) 1.121(3) 0.0528 1.0000 Uani .
H41 H 0.1244 0.1832 0.2855 0.0432 1.0000 Uiso R
H52 H 0.1497 0.2979 0.4142 0.0398 1.0000 Uiso R
H71 H 0.6983 0.2385 1.0354 0.0389 1.0000 Uiso R
H81 H 0.6678 0.1228 0.9086 0.0419 1.0000 Uiso R
H121 H 0.8892 0.4328 1.2613 0.0748 1.0000 Uiso R
H122 H 0.4773 0.4493 1.1894 0.0753 1.0000 Uiso R
H123 H 0.7633 0.4639 0.9733 0.0750 1.0000 Uiso R

loop_
_atom_site_aniso_label
_atom_site_aniso_U_11
_atom_site_aniso_U_22
_atom_site_aniso_U_33
_atom_site_aniso_U_23
_atom_site_aniso_U_13
_atom_site_aniso_U_12
Cu1 0.0248(6) 0.0300(7) 0.0448(9) -0.0003(9) 0.0050(6) 0.0014(9)
S2 0.0206(14) 0.0287(14) 0.0347(18) -0.0019(14) 0.0033(13) 0.0011(13)
C3 0.022(6) 0.032(7) 0.037(7) 0.000(6) 0.005(5) -0.003(5)
C4 0.044(8) 0.046(8) 0.022(7) 0.008(6) 0.003(6) 0.003(7)
C5 0.036(8) 0.032(7) 0.042(9) 0.008(6) 0.001(6) 0.009(6)
C6 0.036(7) 0.042(8) 0.032(8) -0.004(6) 0.011(6) 0.005(6)
C7 0.054(8) 0.033(8) 0.024(6) -0.001(5) 0.007(6) 0.011(6)
C8 0.048(8) 0.040(8) 0.026(7) 0.009(6) -0.011(6) 0.003(7)
C9 0.049(9) 0.028(6) 0.046(9) 0.008(7) 0.025(8) 0.001(6)
O10 0.072(8) 0.039(6) 0.060(7) 0.000(5) -0.005(7) 0.012(6)
O11 0.073(8) 0.036(6) 0.050(7) -0.005(5) -0.005(6) -0.010(6)
C12 0.043(9) 0.043(9) 0.074(12) -0.012(8) 0.020(9) -0.009(8)

loop_
_atom_type_symbol
_atom_type_scat_dispersion_real
_atom_type_scat_dispersion_imag
_atom_type_scat_Cromer_Mann_a1
_atom_type_scat_Cromer_Mann_b1
_atom_type_scat_Cromer_Mann_a2
_atom_type_scat_Cromer_Mann_b2
_atom_type_scat_Cromer_Mann_a3
_atom_type_scat_Cromer_Mann_b3
_atom_type_scat_Cromer_Mann_a4
_atom_type_scat_Cromer_Mann_b4
_atom_type_scat_Cromer_Mann_c
_atom_type_scat_source
C 0.0033 0.0016 2.3100 20.8439 1.0200 10.2075 1.5886 0.5687 0.8650 51.6512 0.2156 'International Tables Vol C 4.2.6.8 and 6.1.1.4'
H 0.0000 0.0000 0.4930 10.5109 0.3229 26.1257 0.1402 3.1424 0.0408 57.7998 0.0030 'International Tables Vol C 4.2.6.8 and 6.1.1.4'
Cu 0.3201 1.2651 13.3380 3.5828 7.1676 0.2470 5.6158 11.3966 1.6735 64.8126 1.1910 'International Tables Vol C 4.2.6.8 and 6.1.1.4'
O 0.0106 0.0060 3.0485 13.2771 2.2868 5.7011 1.5463 0.3239 0.8670 32.9089 0.2508 'International Tables Vol C 4.2.6.8 and 6.1.1.4'
S 0.1246 0.1234 6.9053 1.4679 5.2034 22.2151 1.4379 0.2536 1.5863 56.1720 0.8669 'International Tables Vol C 4.2.6.8 and 6.1.1.4'

loop_
_geom_angle_atom_site_label_1
_geom_angle_site_symmetry_1
_geom_angle_atom_site_label_2
_geom_angle_atom_site_label_3
_geom_angle_site_symmetry_3
_geom_angle
_geom_angle_publ_flag
S2 2_554 Cu1 S2 1_655 114.02(14) yes
S2 2_554 Cu1 S2 . 122.23(14) yes
S2 1_655 Cu1 S2 . 123.63(15) yes
Cu1 2_455 S2 Cu1 1_455 93.82(12) yes
Cu1 2_455 S2 Cu1 . 101.03(12) yes
Cu1 1_455 S2 Cu1 . 123.63(15) yes
Cu1 2_455 S2 C3 . 110.3(4) yes
Cu1 1_455 S2 C3 . 114.5(4) yes
Cu1 . S2 C3 . 110.4(4) yes
S2 . C3 C4 . 120.5(11) yes
S2 . C3 C8 . 119.6(10) yes
C4 . C3 C8 . 119.9(12) yes
C3 . C4 C5 . 121.9(13) yes
C3 . C4 H41 . 118.4 no
C5 . C4 H41 . 119.7 no
C4 . C5 C6 . 120.3(12) yes
C4 . C5 H52 . 119.5 no
C6 . C5 H52 . 120.2 no
C5 . C6 C7 . 117.3(13) yes
C5 . C6 C9 . 119.0(13) yes
C7 . C6 C9 . 123.7(14) yes
C6 . C7 C8 . 123.3(14) yes
C6 . C7 H71 . 118.3 no
C8 . C7 H71 . 118.4 no
C3 . C8 C7 . 117.4(12) yes
C3 . C8 H81 . 121.2 no
C7 . C8 H81 . 121.4 no
C6 . C9 O10 . 126.4(16) yes
C6 . C9 O11 . 111.0(12) yes
O10 . C9 O11 . 122.6(14) yes
C9 . O11 C12 . 115.8(13) yes
O11 . C12 H121 . 107.0 no
O11 . C12 H122 . 107.2 no
H121 . C12 H122 . 111.2 no
O11 . C12 H123 . 108.5 no
H121 . C12 H123 . 111.5 no
H122 . C12 H123 . 111.2 no

loop_
_geom_bond_atom_site_label_1
_geom_bond_atom_site_label_2
_geom_bond_site_symmetry_2
_geom_bond_distance
_geom_bond_publ_flag
Cu1 S2 2_554 2.282(4) yes
Cu1 S2 1_655 2.255(3) yes
Cu1 S2 . 2.244(3) yes
S2 C3 . 1.793(13) yes
C3 C4 . 1.355(18) yes
C3 C8 . 1.412(18) yes
C4 C5 . 1.377(19) yes
C4 H41 . 0.926 no
C5 C6 . 1.394(19) yes
C5 H52 . 0.933 no
C6 C7 . 1.386(19) yes
C6 C9 . 1.464(18) yes
C7 C8 . 1.385(19) yes
C7 H71 . 0.929 no
C8 H81 . 0.930 no
C9 O10 . 1.170(16) yes
C9 O11 . 1.379(18) yes
O11 C12 . 1.423(17) yes
C12 H121 . 1.021 no
C12 H122 . 1.021 no
C12 H123 . 1.015 no
